data_4306830
loop_
_publ_author_name
'Prabhuodeyara M. Gurubasavaraj'
'Swadhin K. Mandal'
'Herbert W. Roesky'
'Rainer B. Oswald'
'Aritra Pal'
'Mathias Noltemeyer'

_publ_section_title
;
Synthesis, Structural Characterization, Catalytic Properties, and
Theoretical Study of Compounds Containing an Al-O-M (M = Ti, Hf) Core
;
_journal_name_full 'Inorganic Chemistry'
_journal_page_first 1056
_journal_page_last 1061
_journal_paper_doi 10.1021/ic060538r
_journal_volume 46
_journal_year 2007
_chemical_formula_sum 'C41 H57 Al Hf N2 O'
_chemical_formula_weight 799.36
_chemical_name_systematic
; 
 ? 
;
_space_group_IT_number 2
_symmetry_cell_setting triclinic
_symmetry_space_group_name_Hall '-P 1'
_symmetry_space_group_name_H-M 'P -1'
_atom_sites_solution_hydrogens geom
_atom_sites_solution_primary direct
_atom_sites_solution_secondary difmap
_audit_creation_method SHELXL-97
_cell_angle_alpha 88.28(2)
_cell_angle_beta 87.17(2)
_cell_angle_gamma 68.47(2)
_cell_formula_units_Z 2
_cell_length_a 9.921(2)
_cell_length_b 10.276(2)
_cell_length_c 19.616(3)
_cell_measurement_temperature 133(2)
_cell_volume 1857.9(6)
_computing_structure_refinement 'SHELXL-97 (Sheldrick, 1997)'
_computing_structure_solution 'SHELXS-97 (Sheldrick, 1990)'
_diffrn_ambient_temperature 133(2)
_diffrn_measured_fraction_theta_full 0.993
_diffrn_measured_fraction_theta_max 0.993
_diffrn_measurement_device_type IPDS2
_diffrn_radiation_monochromator graphite
_diffrn_radiation_source 'fine-focus sealed tube'
_diffrn_radiation_type MoK\a
_diffrn_radiation_wavelength 0.71073
_diffrn_reflns_av_R_equivalents 0.0385
_diffrn_reflns_av_sigmaI/netI 0.0249
_diffrn_reflns_limit_h_max 11
_diffrn_reflns_limit_h_min -11
_diffrn_reflns_limit_k_max 12
_diffrn_reflns_limit_k_min -12
_diffrn_reflns_limit_l_max 23
_diffrn_reflns_limit_l_min -23
_diffrn_reflns_number 31559
_diffrn_reflns_theta_full 24.81
_diffrn_reflns_theta_max 24.81
_diffrn_reflns_theta_min 2.08
_exptl_absorpt_coefficient_mu 2.864
_exptl_absorpt_correction_T_max 0.5981
_exptl_absorpt_correction_T_min 0.4803
_exptl_crystal_colour colourless
_exptl_crystal_density_diffrn 1.429
_exptl_crystal_density_method 'not measured'
_exptl_crystal_description blocks
_exptl_crystal_F_000 820
_exptl_crystal_size_max 0.30
_exptl_crystal_size_mid 0.20
_exptl_crystal_size_min 0.20
_refine_diff_density_max 0.370
_refine_diff_density_min -0.412
_refine_diff_density_rms 0.061
_refine_ls_extinction_coef 0.00037(9)
_refine_ls_extinction_expression Fc^*^=kFc[1+0.001xFc^2^\l^3^/sin(2\q)]^-1/4^
_refine_ls_extinction_method SHELXL
_refine_ls_goodness_of_fit_ref 1.028
_refine_ls_hydrogen_treatment mixed
_refine_ls_matrix_type full
_refine_ls_number_parameters 431
_refine_ls_number_reflns 6373
_refine_ls_number_restraints 1
_refine_ls_restrained_S_all 1.028
_refine_ls_R_factor_all 0.0221
_refine_ls_R_factor_gt 0.0178
_refine_ls_shift/su_max 0.004
_refine_ls_shift/su_mean 0.000
_refine_ls_structure_factor_coef Fsqd
_refine_ls_weighting_details 'calc w=1/[\s^2^(Fo^2^)+(0.0166P)^2^+0.8224P] where P=(Fo^2^+2Fc^2^)/3'
_refine_ls_weighting_scheme calc
_refine_ls_wR_factor_gt 0.0369
_refine_ls_wR_factor_ref 0.0375
_reflns_number_gt 5808
_reflns_number_total 6373
_reflns_threshold_expression >2sigma(I)
_cod_data_source_file ic060538rsi20060330_035204.cif
_cod_data_source_block rh
_cod_database_code 4306830

loop_
_symmetry_equiv_pos_as_xyz
'x, y, z'
'-x, -y, -z'

loop_
_atom_site_label
_atom_site_type_symbol
_atom_site_fract_x
_atom_site_fract_y
_atom_site_fract_z
_atom_site_U_iso_or_equiv
_atom_site_adp_type
_atom_site_occupancy
_atom_site_symmetry_multiplicity
_atom_site_calc_flag
_atom_site_refinement_flags
_atom_site_disorder_assembly
_atom_site_disorder_group
Hf1 Hf 0.650896(11) 0.591722(11) 0.730706(5) 0.01665(4) Uani 1 1 d . . .
O1 O 0.44873(18) 0.70495(17) 0.74164(8) 0.0220(4) Uani 1 1 d . . .
Al1 Al 0.26528(7) 0.74501(7) 0.74856(3) 0.01481(14) Uani 1 1 d . . .
N1 N 0.1793(2) 0.85729(19) 0.82782(9) 0.0168(4) Uani 1 1 d . . .
N2 N 0.1585(2) 0.88302(19) 0.68402(9) 0.0159(4) Uani 1 1 d . . .
C1 C 0.0404(3) 0.9406(2) 0.82735(12) 0.0182(5) Uani 1 1 d . . .
C2 C -0.0381(3) 0.9710(2) 0.76738(12) 0.0188(5) Uani 1 1 d D . .
H2 H -0.1365(19) 1.023(2) 0.7739(13) 0.023 Uiso 1 1 d D . .
C3 C 0.0179(3) 0.9536(2) 0.69991(12) 0.0171(5) Uani 1 1 d . . .
C4 C -0.0421(3) 1.0111(3) 0.89122(12) 0.0264(6) Uani 1 1 d . . .
H4A H 0.0243 0.9915 0.9288 0.040 Uiso 1 1 calc R . .
H4B H -0.1192 0.9751 0.9031 0.040 Uiso 1 1 calc R . .
H4C H -0.0850 1.1123 0.8832 0.040 Uiso 1 1 calc R . .
C5 C -0.0863(3) 1.0161(3) 0.64389(12) 0.0223(5) Uani 1 1 d . . .
H5A H -0.0403 1.0570 0.6085 0.033 Uiso 1 1 calc R . .
H5B H -0.1738 1.0890 0.6628 0.033 Uiso 1 1 calc R . .
H5C H -0.1127 0.9428 0.6239 0.033 Uiso 1 1 calc R . .
C6 C 0.2108(3) 0.5793(2) 0.74969(12) 0.0239(5) Uani 1 1 d . . .
H6A H 0.2194 0.5440 0.7032 0.036 Uiso 1 1 calc R . .
H6B H 0.1105 0.6048 0.7674 0.036 Uiso 1 1 calc R . .
H6C H 0.2755 0.5066 0.7790 0.036 Uiso 1 1 calc R . .
C7 C 0.6354(3) 0.4192(3) 0.66461(13) 0.0280(6) Uani 1 1 d . . .
H7A H 0.5900 0.4601 0.6218 0.042 Uiso 1 1 calc R . .
H7B H 0.5766 0.3728 0.6891 0.042 Uiso 1 1 calc R . .
H7C H 0.7329 0.3507 0.6545 0.042 Uiso 1 1 calc R . .
C11 C 0.2569(3) 0.8301(2) 0.89090(11) 0.0192(5) Uani 1 1 d . . .
C12 C 0.2355(3) 0.7354(2) 0.93937(12) 0.0239(5) Uani 1 1 d . . .
C13 C 0.3169(3) 0.7071(3) 0.99788(13) 0.0307(6) Uani 1 1 d . . .
H13A H 0.3031 0.6444 1.0316 0.037 Uiso 1 1 calc R . .
C14 C 0.4166(3) 0.7684(3) 1.00754(13) 0.0331(7) Uani 1 1 d . . .
H14A H 0.4706 0.7482 1.0477 0.040 Uiso 1 1 calc R . .
C15 C 0.4380(3) 0.8596(3) 0.95850(14) 0.0307(6) Uani 1 1 d . . .
H15A H 0.5083 0.9001 0.9652 0.037 Uiso 1 1 calc R . .
C16 C 0.3585(3) 0.8932(2) 0.89951(12) 0.0231(5) Uani 1 1 d . . .
C121 C 0.1330(3) 0.6587(3) 0.93066(13) 0.0255(6) Uani 1 1 d . . .
H12A H 0.0851 0.6893 0.8862 0.031 Uiso 1 1 calc R . .
C122 C 0.0137(3) 0.6922(3) 0.98788(15) 0.0374(7) Uani 1 1 d . . .
H12B H -0.0392 0.7935 0.9896 0.056 Uiso 1 1 calc R . .
H12C H 0.0581 0.6587 1.0317 0.056 Uiso 1 1 calc R . .
H12D H -0.0536 0.6455 0.9787 0.056 Uiso 1 1 calc R . .
C123 C 0.2163(3) 0.4997(3) 0.92832(14) 0.0347(7) Uani 1 1 d . . .
H12E H 0.2975 0.4789 0.8947 0.052 Uiso 1 1 calc R . .
H12F H 0.1510 0.4534 0.9154 0.052 Uiso 1 1 calc R . .
H12G H 0.2534 0.4656 0.9734 0.052 Uiso 1 1 calc R . .
C161 C 0.3795(3) 0.9974(3) 0.84731(13) 0.0248(5) Uani 1 1 d . . .
H16A H 0.3643 0.9672 0.8013 0.030 Uiso 1 1 calc R . .
C162 C 0.2643(3) 1.1436(3) 0.85969(16) 0.0386(7) Uani 1 1 d . . .
H16B H 0.1676 1.1402 0.8559 0.058 Uiso 1 1 calc R . .
H16C H 0.2787 1.2095 0.8256 0.058 Uiso 1 1 calc R . .
H16D H 0.2732 1.1743 0.9055 0.058 Uiso 1 1 calc R . .
C163 C 0.5308(3) 1.0047(3) 0.84531(15) 0.0361(7) Uani 1 1 d . . .
H16E H 0.6040 0.9104 0.8399 0.054 Uiso 1 1 calc R . .
H16F H 0.5449 1.0444 0.8880 0.054 Uiso 1 1 calc R . .
H16G H 0.5404 1.0640 0.8068 0.054 Uiso 1 1 calc R . .
C21 C 0.2162(2) 0.9050(2) 0.61709(11) 0.0174(5) Uani 1 1 d . . .
C22 C 0.2645(3) 1.0173(2) 0.60826(12) 0.0194(5) Uani 1 1 d . . .
C23 C 0.3202(3) 1.0387(3) 0.54386(12) 0.0224(5) Uani 1 1 d . . .
H23A H 0.3511 1.1154 0.5366 0.027 Uiso 1 1 calc R . .
C24 C 0.3310(3) 0.9497(3) 0.49058(12) 0.0254(6) Uani 1 1 d . . .
H24A H 0.3698 0.9652 0.4472 0.030 Uiso 1 1 calc R . .
C25 C 0.2855(3) 0.8386(3) 0.50035(12) 0.0228(5) Uani 1 1 d . . .
H25A H 0.2959 0.7767 0.4637 0.027 Uiso 1 1 calc R . .
C26 C 0.2244(2) 0.8153(2) 0.56296(12) 0.0191(5) Uani 1 1 d . . .
C221 C 0.2534(3) 1.1182(2) 0.66549(12) 0.0220(5) Uani 1 1 d . . .
H22A H 0.2554 1.0669 0.7098 0.026 Uiso 1 1 calc R . .
C222 C 0.1109(3) 1.2435(3) 0.66499(15) 0.0332(6) Uani 1 1 d . . .
H22B H 0.0296 1.2109 0.6699 0.050 Uiso 1 1 calc R . .
H22C H 0.1050 1.2952 0.6217 0.050 Uiso 1 1 calc R . .
H22D H 0.1064 1.3050 0.7030 0.050 Uiso 1 1 calc R . .
C223 C 0.3780(3) 1.1726(3) 0.66395(14) 0.0274(6) Uani 1 1 d . . .
H22E H 0.4708 1.0934 0.6617 0.041 Uiso 1 1 calc R . .
H22F H 0.3715 1.2259 0.7054 0.041 Uiso 1 1 calc R . .
H22G H 0.3714 1.2333 0.6238 0.041 Uiso 1 1 calc R . .
C261 C 0.1639(3) 0.6992(2) 0.56836(12) 0.0220(5) Uani 1 1 d . . .
H26A H 0.1145 0.7043 0.6144 0.026 Uiso 1 1 calc R . .
C262 C 0.0509(3) 0.7182(3) 0.51437(13) 0.0285(6) Uani 1 1 d . . .
H26B H -0.0238 0.8123 0.5178 0.043 Uiso 1 1 calc R . .
H26C H 0.0058 0.6484 0.5221 0.043 Uiso 1 1 calc R . .
H26D H 0.0985 0.7061 0.4688 0.043 Uiso 1 1 calc R . .
C263 C 0.2840(3) 0.5548(3) 0.56176(14) 0.0322(6) Uani 1 1 d . . .
H26E H 0.3526 0.5414 0.5980 0.048 Uiso 1 1 calc R . .
H26F H 0.3350 0.5479 0.5172 0.048 Uiso 1 1 calc R . .
H26G H 0.2413 0.4826 0.5659 0.048 Uiso 1 1 calc R . .
C31 C 0.6499(3) 0.4157(3) 0.82489(13) 0.0322(6) Uani 1 1 d . . .
H31A H 0.5854 0.3673 0.8214 0.039 Uiso 1 1 calc R . .
C32 C 0.7951(3) 0.3712(3) 0.79860(13) 0.0311(6) Uani 1 1 d . . .
H32A H 0.8451 0.2871 0.7745 0.037 Uiso 1 1 calc R . .
C33 C 0.8519(3) 0.4712(3) 0.81392(14) 0.0316(6) Uani 1 1 d . . .
H33A H 0.9477 0.4672 0.8028 0.038 Uiso 1 1 calc R . .
C34 C 0.7415(3) 0.5802(3) 0.84907(13) 0.0345(7) Uani 1 1 d . . .
H34A H 0.7493 0.6638 0.8646 0.041 Uiso 1 1 calc R . .
C35 C 0.6187(3) 0.5437(3) 0.85694(13) 0.0335(7) Uani 1 1 d . . .
H35A H 0.5298 0.5967 0.8800 0.040 Uiso 1 1 calc R . .
C41 C 0.6710(3) 0.8125(3) 0.68326(18) 0.0435(8) Uani 1 1 d . . .
H41A H 0.6065 0.8980 0.7022 0.052 Uiso 1 1 calc R . .
C42 C 0.6456(3) 0.7458(4) 0.62728(16) 0.0427(8) Uani 1 1 d . . .
H42A H 0.5609 0.7774 0.6014 0.051 Uiso 1 1 calc R . .
C43 C 0.7674(3) 0.6237(3) 0.61604(14) 0.0371(7) Uani 1 1 d . . .
H43A H 0.7798 0.5578 0.5811 0.045 Uiso 1 1 calc R . .
C44 C 0.8673(3) 0.6158(3) 0.66501(15) 0.0320(6) Uani 1 1 d . . .
H44A H 0.9598 0.5438 0.6693 0.038 Uiso 1 1 calc R . .
C45 C 0.8070(3) 0.7324(3) 0.70671(16) 0.0360(7) Uani 1 1 d . . .
H45A H 0.8513 0.7534 0.7446 0.043 Uiso 1 1 calc R . .

loop_
_atom_site_aniso_label
_atom_site_aniso_U_11
_atom_site_aniso_U_22
_atom_site_aniso_U_33
_atom_site_aniso_U_23
_atom_site_aniso_U_13
_atom_site_aniso_U_12
Hf1 0.01532(6) 0.01738(6) 0.01633(6) 0.00089(3) -0.00077(3) -0.00497(4)
O1 0.0219(9) 0.0245(9) 0.0184(8) 0.0002(7) -0.0012(7) -0.0073(7)
Al1 0.0164(3) 0.0142(3) 0.0132(3) 0.0003(3) -0.0002(3) -0.0049(3)
N1 0.0190(10) 0.0170(10) 0.0133(9) -0.0009(7) 0.0004(8) -0.0055(8)
N2 0.0170(10) 0.0167(10) 0.0132(9) 0.0003(7) 0.0009(8) -0.0055(8)
C1 0.0222(13) 0.0139(11) 0.0191(12) 0.0000(9) 0.0037(10) -0.0079(10)
C2 0.0153(12) 0.0164(12) 0.0224(13) 0.0003(9) 0.0027(10) -0.0037(10)
C3 0.0188(12) 0.0148(11) 0.0187(12) 0.0020(9) 0.0000(9) -0.0075(10)
C4 0.0282(14) 0.0241(13) 0.0193(13) -0.0020(10) 0.0061(11) -0.0012(11)
C5 0.0167(12) 0.0245(13) 0.0221(13) 0.0023(10) -0.0011(10) -0.0034(10)
C6 0.0323(14) 0.0196(12) 0.0205(12) 0.0002(10) -0.0028(10) -0.0103(11)
C7 0.0282(14) 0.0261(13) 0.0288(14) -0.0089(11) -0.0020(11) -0.0082(12)
C11 0.0234(13) 0.0159(11) 0.0136(11) -0.0032(9) 0.0006(9) -0.0014(10)
C12 0.0314(14) 0.0180(12) 0.0171(12) -0.0031(9) 0.0029(10) -0.0032(11)
C13 0.0443(17) 0.0259(14) 0.0173(13) 0.0009(10) -0.0028(12) -0.0073(13)
C14 0.0439(18) 0.0325(15) 0.0180(13) -0.0020(11) -0.0090(12) -0.0072(13)
C15 0.0365(16) 0.0295(14) 0.0278(14) -0.0069(11) -0.0078(12) -0.0126(13)
C16 0.0283(14) 0.0190(12) 0.0203(12) -0.0051(10) -0.0006(10) -0.0064(11)
C121 0.0341(15) 0.0233(13) 0.0185(12) 0.0031(10) 0.0011(11) -0.0102(12)
C122 0.0442(18) 0.0377(16) 0.0313(15) 0.0026(12) 0.0102(13) -0.0177(14)
C123 0.0511(19) 0.0273(14) 0.0254(14) 0.0015(11) 0.0048(13) -0.0149(14)
C161 0.0299(14) 0.0231(13) 0.0242(13) -0.0023(10) -0.0018(11) -0.0127(11)
C162 0.0458(18) 0.0232(14) 0.0439(18) -0.0005(12) 0.0094(14) -0.0106(13)
C163 0.0403(17) 0.0384(16) 0.0375(16) -0.0033(13) -0.0028(13) -0.0232(14)
C21 0.0134(12) 0.0181(11) 0.0172(12) 0.0033(9) -0.0009(9) -0.0019(9)
C22 0.0157(12) 0.0194(12) 0.0211(12) 0.0028(9) -0.0023(9) -0.0041(10)
C23 0.0202(13) 0.0246(13) 0.0230(13) 0.0069(10) -0.0016(10) -0.0094(11)
C24 0.0204(13) 0.0376(15) 0.0167(12) 0.0061(11) -0.0001(10) -0.0095(12)
C25 0.0214(13) 0.0282(13) 0.0179(12) 0.0000(10) -0.0020(10) -0.0077(11)
C26 0.0136(12) 0.0219(12) 0.0194(12) 0.0023(9) -0.0037(9) -0.0034(10)
C221 0.0276(14) 0.0189(12) 0.0205(12) 0.0012(10) 0.0019(10) -0.0103(11)
C222 0.0264(15) 0.0297(15) 0.0413(17) -0.0111(12) 0.0058(12) -0.0078(12)
C223 0.0271(14) 0.0246(13) 0.0309(14) -0.0019(11) -0.0007(11) -0.0097(12)
C261 0.0270(14) 0.0238(13) 0.0164(12) -0.0001(10) -0.0015(10) -0.0106(11)
C262 0.0313(15) 0.0375(15) 0.0216(13) 0.0004(11) -0.0049(11) -0.0180(13)
C263 0.0378(16) 0.0260(14) 0.0295(15) 0.0006(11) -0.0011(12) -0.0078(12)
C31 0.0389(17) 0.0316(15) 0.0252(14) 0.0132(12) -0.0030(12) -0.0124(13)
C32 0.0377(16) 0.0218(13) 0.0231(14) 0.0057(10) -0.0022(12) 0.0012(12)
C33 0.0259(15) 0.0365(15) 0.0280(14) 0.0091(12) -0.0093(11) -0.0061(12)
C34 0.0462(18) 0.0274(14) 0.0240(14) -0.0003(11) -0.0163(13) -0.0047(13)
C35 0.0342(16) 0.0367(16) 0.0155(13) 0.0065(11) 0.0014(11) 0.0028(13)
C41 0.0430(19) 0.0192(14) 0.061(2) 0.0137(14) 0.0163(16) -0.0068(13)
C42 0.0247(16) 0.061(2) 0.0391(17) 0.0324(16) -0.0025(13) -0.0144(15)
C43 0.0429(18) 0.0520(18) 0.0227(14) 0.0006(13) 0.0119(13) -0.0265(16)
C44 0.0190(14) 0.0294(14) 0.0456(17) 0.0070(12) 0.0069(12) -0.0080(12)
C45 0.0420(18) 0.0311(15) 0.0450(17) 0.0028(13) 0.0015(14) -0.0260(14)

loop_
_atom_type_symbol
_atom_type_description
_atom_type_scat_dispersion_real
_atom_type_scat_dispersion_imag
_atom_type_scat_source
C C 0.0033 0.0016 'International Tables Vol C Tables 4.2.6.8 and 6.1.1.4'
H H 0.0000 0.0000 'International Tables Vol C Tables 4.2.6.8 and 6.1.1.4'
N N 0.0061 0.0033 'International Tables Vol C Tables 4.2.6.8 and 6.1.1.4'
O O 0.0106 0.0060 'International Tables Vol C Tables 4.2.6.8 and 6.1.1.4'
Al Al 0.0645 0.0514 'International Tables Vol C Tables 4.2.6.8 and 6.1.1.4'
Hf Hf -0.5830 6.1852 'International Tables Vol C Tables 4.2.6.8 and 6.1.1.4'

loop_
_geom_angle_atom_site_label_1
_geom_angle_atom_site_label_2
_geom_angle_atom_site_label_3
_geom_angle
_geom_angle_site_symmetry_1
_geom_angle_site_symmetry_3
_geom_angle_publ_flag
O1 Hf1 C7 99.50(9) . . ?
O1 Hf1 C41 83.64(9) . . ?
C7 Hf1 C41 123.53(11) . . ?
O1 Hf1 C45 112.99(9) . . ?
C7 Hf1 C45 126.70(10) . . ?
C41 Hf1 C45 32.31(10) . . ?
O1 Hf1 C34 103.32(9) . . ?
C7 Hf1 C34 130.31(9) . . ?
C41 Hf1 C34 102.56(11) . . ?
C45 Hf1 C34 82.71(10) . . ?
O1 Hf1 C42 84.51(9) . . ?
C7 Hf1 C42 91.57(11) . . ?
C41 Hf1 C42 32.17(11) . . ?
C45 Hf1 C42 53.31(10) . . ?
C34 Hf1 C42 133.82(11) . . ?
O1 Hf1 C44 135.22(8) . . ?
C7 Hf1 C44 95.72(10) . . ?
C41 Hf1 C44 53.27(10) . . ?
C45 Hf1 C44 32.18(9) . . ?
C34 Hf1 C44 98.05(10) . . ?
C42 Hf1 C44 53.07(9) . . ?
O1 Hf1 C35 82.23(8) . . ?
C7 Hf1 C35 111.93(10) . . ?
C41 Hf1 C35 124.25(11) . . ?
C45 Hf1 C35 113.34(10) . . ?
C34 Hf1 C35 32.18(10) . . ?
C42 Hf1 C35 154.58(11) . . ?
C44 Hf1 C35 129.53(10) . . ?
O1 Hf1 C43 114.27(9) . . ?
C7 Hf1 C43 75.70(10) . . ?
C41 Hf1 C43 53.09(11) . . ?
C45 Hf1 C43 53.04(10) . . ?
C34 Hf1 C43 129.82(10) . . ?
C42 Hf1 C43 32.04(10) . . ?
C44 Hf1 C43 31.82(9) . . ?
C35 Hf1 C43 161.13(9) . . ?
O1 Hf1 C31 95.77(9) . . ?
C7 Hf1 C31 81.31(10) . . ?
C41 Hf1 C31 155.00(11) . . ?
C45 Hf1 C31 132.30(10) . . ?
C34 Hf1 C31 53.12(10) . . ?
C42 Hf1 C31 172.82(11) . . ?
C44 Hf1 C31 128.18(9) . . ?
C35 Hf1 C31 31.89(9) . . ?
C43 Hf1 C31 144.51(10) . . ?
O1 Hf1 C33 134.07(8) . . ?
C7 Hf1 C33 106.24(9) . . ?
C41 Hf1 C33 110.97(11) . . ?
C45 Hf1 C33 80.55(10) . . ?
C34 Hf1 C33 32.35(9) . . ?
C42 Hf1 C33 130.99(10) . . ?
C44 Hf1 C33 79.50(9) . . ?
C35 Hf1 C33 53.12(9) . . ?
C43 Hf1 C33 108.65(10) . . ?
C31 Hf1 C33 52.87(10) . . ?
O1 Hf1 C32 127.93(9) . . ?
C7 Hf1 C32 78.34(9) . . ?
C41 Hf1 C32 140.82(10) . . ?
C45 Hf1 C32 108.73(10) . . ?
C34 Hf1 C32 52.85(9) . . ?
C42 Hf1 C32 146.98(10) . . ?
C44 Hf1 C32 96.29(9) . . ?
C35 Hf1 C32 52.86(9) . . ?
C43 Hf1 C32 115.31(10) . . ?
C31 Hf1 C32 32.15(9) . . ?
C33 Hf1 C32 31.40(9) . . ?
Al1 O1 Hf1 158.37(10) . . ?
O1 Al1 N2 113.96(9) . . ?
O1 Al1 N1 111.62(9) . . ?
N2 Al1 N1 95.07(8) . . ?
O1 Al1 C6 113.26(10) . . ?
N2 Al1 C6 111.73(10) . . ?
N1 Al1 C6 109.79(10) . . ?
C1 N1 C11 120.49(19) . . ?
C1 N1 Al1 118.68(15) . . ?
C11 N1 Al1 119.74(15) . . ?
C3 N2 C21 118.69(18) . . ?
C3 N2 Al1 116.90(15) . . ?
C21 N2 Al1 124.09(15) . . ?
N1 C1 C2 122.3(2) . . ?
N1 C1 C4 121.9(2) . . ?
C2 C1 C4 115.8(2) . . ?
C3 C2 C1 127.4(2) . . ?
N2 C3 C2 122.5(2) . . ?
N2 C3 C5 119.8(2) . . ?
C2 C3 C5 117.7(2) . . ?
C16 C11 C12 121.7(2) . . ?
C16 C11 N1 118.5(2) . . ?
C12 C11 N1 119.7(2) . . ?
C13 C12 C11 118.0(2) . . ?
C13 C12 C121 118.3(2) . . ?
C11 C12 C121 123.7(2) . . ?
C14 C13 C12 121.3(3) . . ?
C13 C14 C15 119.8(2) . . ?
C14 C15 C16 121.4(3) . . ?
C15 C16 C11 117.7(2) . . ?
C15 C16 C161 120.8(2) . . ?
C11 C16 C161 121.5(2) . . ?
C12 C121 C123 110.9(2) . . ?
C12 C121 C122 112.2(2) . . ?
C123 C121 C122 109.3(2) . . ?
C16 C161 C163 114.1(2) . . ?
C16 C161 C162 110.3(2) . . ?
C163 C161 C162 109.9(2) . . ?
C22 C21 C26 121.2(2) . . ?
C22 C21 N2 118.1(2) . . ?
C26 C21 N2 120.7(2) . . ?
C23 C22 C21 118.3(2) . . ?
C23 C22 C221 119.4(2) . . ?
C21 C22 C221 122.3(2) . . ?
C24 C23 C22 120.9(2) . . ?
C25 C24 C23 120.1(2) . . ?
C24 C25 C26 121.3(2) . . ?
C25 C26 C21 118.1(2) . . ?
C25 C26 C261 118.6(2) . . ?
C21 C26 C261 123.3(2) . . ?
C222 C221 C22 111.6(2) . . ?
C222 C221 C223 108.3(2) . . ?
C22 C221 C223 113.9(2) . . ?
C26 C261 C263 111.6(2) . . ?
C26 C261 C262 111.1(2) . . ?
C263 C261 C262 109.9(2) . . ?
C35 C31 C32 107.7(3) . . ?
C35 C31 Hf1 73.64(15) . . ?
C32 C31 Hf1 74.60(15) . . ?
C33 C32 C31 108.5(2) . . ?
C33 C32 Hf1 74.15(15) . . ?
C31 C32 Hf1 73.25(14) . . ?
C32 C33 C34 107.6(3) . . ?
C32 C33 Hf1 74.45(15) . . ?
C34 C33 Hf1 71.99(14) . . ?
C35 C34 C33 108.2(2) . . ?
C35 C34 Hf1 74.82(15) . . ?
C33 C34 Hf1 75.66(15) . . ?
C31 C35 C34 108.0(3) . . ?
C31 C35 Hf1 74.47(15) . . ?
C34 C35 Hf1 73.00(15) . . ?
C45 C41 C42 108.2(3) . . ?
C45 C41 Hf1 73.85(16) . . ?
C42 C41 Hf1 75.03(17) . . ?
C41 C42 C43 107.7(3) . . ?
C41 C42 Hf1 72.80(16) . . ?
C43 C42 Hf1 74.76(16) . . ?
C44 C43 C42 108.1(3) . . ?
C44 C43 Hf1 73.66(16) . . ?
C42 C43 Hf1 73.20(16) . . ?
C43 C44 C45 107.8(3) . . ?
C43 C44 Hf1 74.52(15) . . ?
C45 C44 Hf1 72.45(16) . . ?
C41 C45 C44 108.2(3) . . ?
C41 C45 Hf1 73.83(17) . . ?
C44 C45 Hf1 75.37(15) . . ?

loop_
_geom_bond_atom_site_label_1
_geom_bond_atom_site_label_2
_geom_bond_distance
_geom_bond_site_symmetry_2
_geom_bond_publ_flag
Hf1 O1 1.9189(17) . ?
Hf1 C7 2.281(2) . ?
Hf1 C41 2.498(3) . ?
Hf1 C45 2.498(3) . ?
Hf1 C34 2.515(2) . ?
Hf1 C42 2.526(3) . ?
Hf1 C44 2.535(3) . ?
Hf1 C35 2.538(3) . ?
Hf1 C43 2.546(3) . ?
Hf1 C31 2.548(3) . ?
Hf1 C33 2.562(3) . ?
Hf1 C32 2.566(3) . ?
O1 Al1 1.7115(18) . ?
Al1 N2 1.913(2) . ?
Al1 N1 1.932(2) . ?
Al1 C6 1.965(2) . ?
N1 C1 1.329(3) . ?
N1 C11 1.455(3) . ?
N2 C3 1.341(3) . ?
N2 C21 1.451(3) . ?
C1 C2 1.407(3) . ?
C1 C4 1.511(3) . ?
C2 C3 1.400(3) . ?
C3 C5 1.507(3) . ?
C11 C16 1.403(4) . ?
C11 C12 1.404(3) . ?
C12 C13 1.397(4) . ?
C12 C121 1.516(4) . ?
C13 C14 1.376(4) . ?
C14 C15 1.386(4) . ?
C15 C16 1.395(4) . ?
C16 C161 1.522(4) . ?
C121 C123 1.538(4) . ?
C121 C122 1.540(4) . ?
C161 C163 1.528(4) . ?
C161 C162 1.535(4) . ?
C21 C22 1.406(3) . ?
C21 C26 1.407(3) . ?
C22 C23 1.397(3) . ?
C22 C221 1.524(3) . ?
C23 C24 1.384(4) . ?
C24 C25 1.378(4) . ?
C25 C26 1.396(3) . ?
C26 C261 1.519(3) . ?
C221 C222 1.523(4) . ?
C221 C223 1.531(3) . ?
C261 C263 1.529(4) . ?
C261 C262 1.536(3) . ?
C31 C35 1.397(4) . ?
C31 C32 1.416(4) . ?
C32 C33 1.388(4) . ?
C33 C34 1.415(4) . ?
C34 C35 1.401(4) . ?
C41 C45 1.390(4) . ?
C41 C42 1.392(5) . ?
C42 C43 1.400(4) . ?
C43 C44 1.393(4) . ?
C44 C45 1.396(4) . ?
